data_1528003
loop_
_publ_author_name
'Rost, E.'
'Haugsten, K.'

_publ_section_title
;
 The crystal structure of Ni6+x Se5
;
_journal_name_full 'Acta Chemica Scandinavica (1-27,1973-42,1988)'
_journal_page_first 3194
_journal_page_last 3196
_journal_volume 25
_journal_year 1971
_chemical_formula_sum 'Ni5 Se5'
_space_group_IT_number 63
_symmetry_space_group_name_Hall '-C 2c 2'
_symmetry_space_group_name_H-M 'C m c m'
_cell_angle_alpha 90
_cell_angle_beta 90
_cell_angle_gamma 90
_cell_formula_units_Z 4
_cell_length_a 3.437
_cell_length_b 11.86
_cell_length_c 17.06
_cell_volume 695.414
_citation_journal_id_ASTM ACSAA4
_cod_data_source_file Rost_ACSAA4_1971_1223.cif
_cod_data_source_block Ni5Se5
_cod_original_cell_volume 695.4137
_cod_database_code 1528003

loop_
_symmetry_equiv_pos_as_xyz
x,y,z
-x,-y,z+1/2
x,-y,-z
-x,y,-z+1/2
-x,-y,-z
x,y,-z-1/2
-x,y,z
x,-y,z-1/2
x+1/2,y+1/2,z
-x+1/2,-y+1/2,z+1/2
x+1/2,-y+1/2,-z
-x+1/2,y+1/2,-z+1/2
-x+1/2,-y+1/2,-z
x+1/2,y+1/2,-z-1/2
-x+1/2,y+1/2,z
x+1/2,-y+1/2,z-1/2

loop_
_atom_site_label
_atom_site_type_symbol
_atom_site_fract_x
_atom_site_fract_y
_atom_site_fract_z
_atom_site_occupancy
_atom_site_U_iso_or_equiv
Se3 Se 0.5 0.1202 0.4509 1 0.0
Ni1 Ni 0 0.3408 0.25 1 0.0
Ni4 Ni 0.5 0.4853 0.0271 0.5 0.0
Ni2 Ni 0.5 0.0329 0.3248 1 0.0
Ni3 Ni 0.5 0.3137 0.4735 0.5 0.0
Se2 Se 0 0.1171 0.6515 1 0.0
Se1 Se 0 0.1393 0.25 1 0.0
